data_7226183
loop_
_publ_author_name
'Li, Qing'
'Qiu, Sheng-Chao'
'Zhang, Yun-Qian'
'Xue, Sai-Feng'
'Tao, Zhu'
'Prior, Timothy J.'
'Redshaw, Carl'
'Xiao, Xin'
'Zhu, Qian-Jiang'

_publ_section_title
;
 Supramolecular Assemblies Constructed from Inverted Cucurbit[7]uril and
 Lanthanide Cations: Synthesis, structure and sorption properties
;
_journal_name_full 'RSC Adv.'
_journal_paper_doi 10.1039/C6RA15559F
_journal_year 2016
_chemical_formula_sum 'C36 H74 Cl4 N24 O30 Zn'
_chemical_formula_weight 1530.36
_chemical_name_systematic
;
 ?
;
_space_group_IT_number 15
_symmetry_cell_setting monoclinic
_symmetry_space_group_name_Hall '-C 2yc'
_symmetry_space_group_name_H-M 'C 1 2/c 1'
_atom_sites_solution_hydrogens geom
_atom_sites_solution_primary direct
_atom_sites_solution_secondary difmap
_audit_block_doi 10.5517/cc13f01l
_audit_creation_method SHELXL-97
_audit_update_record
;
2014-09-20 deposited with the CCDC.
2016-08-08 downloaded from the CCDC.
;
_cell_angle_alpha 90.00
_cell_angle_beta 93.459(2)
_cell_angle_gamma 90.00
_cell_formula_units_Z 12
_cell_length_a 42.1444(17)
_cell_length_b 19.0351(7)
_cell_length_c 24.3731(8)
_cell_measurement_temperature 223(2)
_cell_volume 19517.0(12)
_computing_structure_refinement 'SHELXL-97 (Sheldrick, 1997)'
_diffrn_ambient_temperature 223(2)
_diffrn_measured_fraction_theta_full 0.999
_diffrn_measured_fraction_theta_max 0.999
_diffrn_measurement_device_type 'Bruker Smart Apex2 CCD Detector'
_diffrn_measurement_method '\f and \w scan'
_diffrn_radiation_monochromator graphite
_diffrn_radiation_source 'fine-focus sealed tube'
_diffrn_radiation_type MoK\a
_diffrn_radiation_wavelength 0.71073
_diffrn_reflns_av_R_equivalents 0.0612
_diffrn_reflns_av_sigmaI/netI 0.0492
_diffrn_reflns_limit_h_max 50
_diffrn_reflns_limit_h_min -50
_diffrn_reflns_limit_k_max 22
_diffrn_reflns_limit_k_min -22
_diffrn_reflns_limit_l_max 28
_diffrn_reflns_limit_l_min -28
_diffrn_reflns_number 104119
_diffrn_reflns_theta_full 25.00
_diffrn_reflns_theta_max 25.00
_diffrn_reflns_theta_min 1.17
_exptl_absorpt_coefficient_mu 0.644
_exptl_absorpt_correction_T_max 0.9267
_exptl_absorpt_correction_T_min 0.8874
_exptl_absorpt_correction_type multi-scan
_exptl_absorpt_process_details 'SADABS (Bruker, 2008)'
_exptl_crystal_colour colorless
_exptl_crystal_density_diffrn 1.562
_exptl_crystal_density_method 'not measured'
_exptl_crystal_description prism
_exptl_crystal_F_000 9552
_exptl_crystal_size_max 0.19
_exptl_crystal_size_mid 0.16
_exptl_crystal_size_min 0.12
_platon_squeeze_details
;
;
_refine_diff_density_max 1.280
_refine_diff_density_min -0.905
_refine_diff_density_rms 0.069
_refine_ls_extinction_method none
_refine_ls_goodness_of_fit_ref 1.019
_refine_ls_hydrogen_treatment constr
_refine_ls_matrix_type full
_refine_ls_number_parameters 1077
_refine_ls_number_reflns 17168
_refine_ls_number_restraints 0
_refine_ls_restrained_S_all 1.019
_refine_ls_R_factor_all 0.0959
_refine_ls_R_factor_gt 0.0634
_refine_ls_shift/su_max 0.002
_refine_ls_shift/su_mean 0.000
_refine_ls_structure_factor_coef Fsqd
_refine_ls_weighting_details 'calc w=1/[\s^2^(Fo^2^)+(0.1206P)^2^+0.0000P] where P=(Fo^2^+2Fc^2^)/3'
_refine_ls_weighting_scheme calc
_refine_ls_wR_factor_gt 0.1852
_refine_ls_wR_factor_ref 0.2002
_reflns_number_gt 10216
_reflns_number_total 17168
_reflns_threshold_expression >2sigma(I)
_cod_data_source_file c6ra15559f2.cif
_cod_data_source_block 01
_cod_original_sg_symbol_Hall '-C 2yC'
_cod_original_sg_symbol_H-M 'C 2/c'
_cod_database_code 7226183

loop_
_symmetry_equiv_pos_as_xyz
'x, y, z'
'-x, y, -z+1/2'
'x+1/2, y+1/2, z'
'-x+1/2, y+1/2, -z+1/2'
'-x, -y, -z'
'x, -y, z-1/2'
'-x+1/2, -y+1/2, -z'
'x+1/2, -y+1/2, z-1/2'

loop_
_atom_site_label
_atom_site_type_symbol
_atom_site_fract_x
_atom_site_fract_y
_atom_site_fract_z
_atom_site_U_iso_or_equiv
_atom_site_adp_type
_atom_site_occupancy
_atom_site_symmetry_multiplicity
_atom_site_calc_flag
_atom_site_refinement_flags
Zn1 Zn 0.0000 -0.15229(4) 0.2500 0.0585(2) Uani 1 2 d S
Zn2 Zn 0.326162(12) 0.14360(3) 0.28528(2) 0.07291(19) Uani 1 1 d .
Cl1 Cl 0.28834(3) 0.22427(7) 0.25917(6) 0.0899(4) Uani 1 1 d .
Cl2 Cl 0.32386(3) 0.12272(8) 0.37652(5) 0.0891(4) Uani 1 1 d .
Cl3 Cl 0.37408(3) 0.19161(13) 0.27025(7) 0.1337(7) Uani 1 1 d .
Cl4 Cl 0.31552(4) 0.04155(10) 0.24085(8) 0.1257(6) Uani 1 1 d .
Cl5 Cl 0.02790(3) -0.08412(6) 0.19492(4) 0.0685(3) Uani 1 1 d .
Cl6 Cl 0.03193(4) -0.22893(7) 0.29916(7) 0.1037(5) Uani 1 1 d .
C1 C 0.07365(8) -0.0912(2) 0.35333(14) 0.0477(9) Uani 1 1 d .
C2 C 0.10226(9) -0.1961(2) 0.36022(14) 0.0540(10) Uani 1 1 d .
H2 H 0.0972 -0.2373 0.3365 0.065 Uiso 1 1 calc R
C3 C 0.07974(9) -0.1909(2) 0.40810(15) 0.0552(10) Uani 1 1 d .
H3 H 0.0640 -0.2296 0.4067 0.066 Uiso 1 1 calc R
C4 C 0.13174(10) -0.2025(2) 0.44365(16) 0.0603(11) Uani 1 1 d .
C5 C 0.03572(8) -0.1042(2) 0.42462(13) 0.0475(9) Uani 1 1 d .
H5A H 0.0229 -0.0756 0.3982 0.057 Uiso 1 1 calc R
H5B H 0.0236 -0.1469 0.4317 0.057 Uiso 1 1 calc R
C6 C 0.09058(11) -0.1950(2) 0.51152(16) 0.0684(12) Uani 1 1 d .
H6A H 0.1071 -0.2154 0.5366 0.082 Uiso 1 1 calc R
H6B H 0.0715 -0.2244 0.5129 0.082 Uiso 1 1 calc R
C7 C 0.03714(8) 0.0049(2) 0.47802(14) 0.0461(9) Uani 1 1 d .
C8 C 0.05095(8) -0.0965(2) 0.52767(13) 0.0482(9) Uani 1 1 d .
H8 H 0.0356 -0.1316 0.5399 0.058 Uiso 1 1 calc R
C9 C 0.05350(8) -0.0323(2) 0.56666(14) 0.0485(9) Uani 1 1 d .
H9 H 0.0383 -0.0357 0.5959 0.058 Uiso 1 1 calc R
C10 C 0.10189(9) -0.0921(2) 0.56960(15) 0.0553(10) Uani 1 1 d .
C11 C 0.04481(8) 0.0956(2) 0.54936(15) 0.0531(10) Uani 1 1 d .
H11A H 0.0341 0.0963 0.5839 0.064 Uiso 1 1 calc R
H11B H 0.0318 0.1230 0.5224 0.064 Uiso 1 1 calc R
C12 C 0.09769(9) 0.0037(2) 0.63769(14) 0.0553(10) Uani 1 1 d .
H12A H 0.0800 0.0111 0.6614 0.066 Uiso 1 1 calc R
H12B H 0.1137 -0.0248 0.6582 0.066 Uiso 1 1 calc R
C13 C 0.08676(9) 0.1756(2) 0.52141(16) 0.0528(9) Uani 1 1 d .
C14 C 0.09334(9) 0.1326(2) 0.61128(14) 0.0538(10) Uani 1 1 d .
H14 H 0.0795 0.1463 0.6409 0.065 Uiso 1 1 calc R
C15 C 0.11913(10) 0.1889(2) 0.60250(15) 0.0567(10) Uani 1 1 d .
H15 H 0.1177 0.2284 0.6286 0.068 Uiso 1 1 calc R
C16 C 0.14315(9) 0.0817(2) 0.62458(14) 0.0546(10) Uani 1 1 d .
C17 C 0.12845(10) 0.2664(2) 0.51898(18) 0.0654(11) Uani 1 1 d .
H17A H 0.1136 0.2904 0.4928 0.079 Uiso 1 1 calc R
H17B H 0.1366 0.3010 0.5461 0.079 Uiso 1 1 calc R
C18 C 0.17965(10) 0.1798(3) 0.60632(15) 0.0661(12) Uani 1 1 d .
H18A H 0.1793 0.2301 0.6149 0.079 Uiso 1 1 calc R
H18B H 0.1949 0.1571 0.6326 0.079 Uiso 1 1 calc R
C19 C 0.16550(11) 0.2677(2) 0.44329(17) 0.0625(11) Uani 1 1 d .
C20 C 0.16918(9) 0.1715(2) 0.50191(15) 0.0518(9) Uani 1 1 d .
H20 H 0.1533 0.1332 0.5015 0.062 Uiso 1 1 calc R
C21 C 0.19216(9) 0.1627(2) 0.45561(14) 0.0543(10) Uani 1 1 d .
H21 H 0.1870 0.1204 0.4332 0.065 Uiso 1 1 calc R
C22 C 0.22082(10) 0.1596(2) 0.54049(16) 0.0606(11) Uani 1 1 d .
C23 C 0.20376(10) 0.2416(3) 0.37425(17) 0.0673(12) Uani 1 1 d .
H23A H 0.1901 0.2710 0.3498 0.081 Uiso 1 1 calc R
H23B H 0.2233 0.2679 0.3840 0.081 Uiso 1 1 calc R
C24 C 0.25183(10) 0.1392(3) 0.45874(18) 0.0721(13) Uani 1 1 d .
H24A H 0.2639 0.1823 0.4529 0.086 Uiso 1 1 calc R
H24B H 0.2650 0.1083 0.4829 0.086 Uiso 1 1 calc R
C25 C 0.19120(10) 0.1477(2) 0.30750(16) 0.0574(11) Uani 1 1 d .
C26 C 0.24120(9) 0.1413(2) 0.35490(17) 0.0647(12) Uani 1 1 d .
H26 H 0.2597 0.1715 0.3484 0.078 Uiso 1 1 calc R
C27 C 0.23757(9) 0.0797(3) 0.31271(16) 0.0686(13) Uani 1 1 d .
H27 H 0.2536 0.0825 0.2848 0.082 Uiso 1 1 calc R
C28 C 0.24714(9) 0.0335(3) 0.40134(19) 0.0665(12) Uani 1 1 d .
C29 C 0.19100(10) 0.0469(3) 0.24465(16) 0.0659(12) Uani 1 1 d .
H29A H 0.1744 0.0740 0.2244 0.079 Uiso 1 1 calc R
H29B H 0.2071 0.0347 0.2189 0.079 Uiso 1 1 calc R
C30 C 0.24526(9) -0.0505(3) 0.32435(19) 0.0745(14) Uani 1 1 d .
H30A H 0.2599 -0.0769 0.3494 0.089 Uiso 1 1 calc R
H30B H 0.2550 -0.0468 0.2890 0.089 Uiso 1 1 calc R
C31 C 0.14478(9) -0.0236(3) 0.26491(14) 0.0533(10) Uani 1 1 d .
C32 C 0.19343(9) -0.0813(2) 0.26843(16) 0.0603(11) Uani 1 1 d .
H32 H 0.2036 -0.0925 0.2339 0.072 Uiso 1 1 calc R
C33 C 0.16725(9) -0.1348(2) 0.28003(16) 0.0593(11) Uani 1 1 d .
H33 H 0.1666 -0.1738 0.2531 0.071 Uiso 1 1 calc R
C34 C 0.20532(10) -0.1355(3) 0.35322(18) 0.0641(12) Uani 1 1 d .
C35 C 0.10665(9) -0.1178(2) 0.27613(14) 0.0585(11) Uani 1 1 d .
H35A H 0.1048 -0.1617 0.2551 0.070 Uiso 1 1 calc R
H35B H 0.0921 -0.0837 0.2580 0.070 Uiso 1 1 calc R
C36 C 0.16153(10) -0.2183(2) 0.35979(17) 0.0651(12) Uani 1 1 d .
H36A H 0.1772 -0.2397 0.3860 0.078 Uiso 1 1 calc R
H36B H 0.1561 -0.2533 0.3312 0.078 Uiso 1 1 calc R
C37 C 0.04063(9) 0.18604(19) 0.33104(14) 0.0448(8) Uani 1 1 d .
C38 C 0.04395(9) 0.10438(19) 0.25974(14) 0.0465(9) Uani 1 1 d .
H38 H 0.0469 0.0530 0.2640 0.056 Uiso 1 1 calc R
C39 C 0.07526(9) 0.14400(19) 0.26752(14) 0.0482(9) Uani 1 1 d .
H39 H 0.0930 0.1121 0.2789 0.058 Uiso 1 1 calc R
C40 C 0.05381(9) 0.16341(19) 0.17783(15) 0.0474(9) Uani 1 1 d .
C41 C 0.09525(10) 0.2309(2) 0.34004(15) 0.0632(11) Uani 1 1 d .
H41A H 0.0896 0.2366 0.3782 0.076 Uiso 1 1 calc R
H41B H 0.1144 0.2017 0.3402 0.076 Uiso 1 1 calc R
C42 C 0.10655(9) 0.2139(2) 0.19983(15) 0.0536(10) Uani 1 1 d .
H42A H 0.1075 0.2144 0.1598 0.064 Uiso 1 1 calc R
H42B H 0.1257 0.1900 0.2151 0.064 Uiso 1 1 calc R
C43 C 0.09575(12) 0.3593(3) 0.3431(2) 0.0736(13) Uani 1 1 d .
C44 C 0.12171(9) 0.3087(2) 0.27143(15) 0.0555(10) Uani 1 1 d .
H44 H 0.1431 0.2877 0.2781 0.067 Uiso 1 1 calc R
C45 C 0.12346(11) 0.3900(2) 0.2665(2) 0.0696(12) Uani 1 1 d .
H45 H 0.1457 0.4070 0.2671 0.084 Uiso 1 1 calc R
C46 C 0.09890(9) 0.3416(2) 0.18669(19) 0.0600(11) Uani 1 1 d .
C47 C 0.10375(14) 0.4881(3) 0.3273(3) 0.0962(17) Uani 1 1 d .
H47A H 0.1046 0.4938 0.3673 0.115 Uiso 1 1 calc R
H47B H 0.1216 0.5144 0.3134 0.115 Uiso 1 1 calc R
C48 C 0.10165(11) 0.4699(3) 0.1911(2) 0.0847(15) Uani 1 1 d .
H48A H 0.1014 0.4661 0.1510 0.102 Uiso 1 1 calc R
H48B H 0.1194 0.5006 0.2033 0.102 Uiso 1 1 calc R
C49 C 0.0523(2) 0.5447(4) 0.3311(4) 0.124(3) Uani 1 1 d .
C50 C 0.0566(2) 0.4768(5) 0.2580(4) 0.069(2) Uani 0.50 1 d P
C50' C 0.0769(3) 0.5571(6) 0.2562(7) 0.104(4) Uani 0.50 1 d P
C51 C 0.0248(3) 0.5128(5) 0.2571(5) 0.089(3) Uani 0.50 1 d P
C51' C 0.0447(3) 0.5963(5) 0.2467(9) 0.131(6) Uani 0.50 1 d P
C52 C 0.04956(18) 0.5276(4) 0.1743(4) 0.108(2) Uani 1 1 d .
C53 C 0.00264(9) 0.0999(2) 0.17816(15) 0.0539(10) Uani 1 1 d .
H53A H 0.0029 0.1085 0.1386 0.065 Uiso 1 1 calc R
H53B H 0.0008 0.0490 0.1834 0.065 Uiso 1 1 calc R
C54 C 0.00078(15) 0.5971(3) 0.1779(4) 0.176(5) Uani 1 1 d .
H54A H 0.0004 0.5924 0.1378 0.211 Uiso 1 1 calc R
H54B H 0.0018 0.6473 0.1871 0.211 Uiso 1 1 calc R
N1 N 0.09649(7) -0.13087(17) 0.33109(12) 0.0520(8) Uani 1 1 d .
N2 N 0.06465(7) -0.12394(16) 0.40023(11) 0.0472(7) Uani 1 1 d .
N3 N 0.13324(7) -0.20242(19) 0.38820(12) 0.0584(9) Uani 1 1 d .
N4 N 0.10123(8) -0.19592(18) 0.45654(12) 0.0597(9) Uani 1 1 d .
N5 N 0.04048(7) -0.06561(17) 0.47513(11) 0.0474(7) Uani 1 1 d .
N6 N 0.04627(7) 0.02593(17) 0.53085(11) 0.0481(7) Uani 1 1 d .
N7 N 0.08325(7) -0.12410(17) 0.53032(12) 0.0517(8) Uani 1 1 d .
N8 N 0.08606(7) -0.03525(17) 0.58899(11) 0.0497(8) Uani 1 1 d .
N9 N 0.07564(7) 0.12979(17) 0.55823(11) 0.0496(8) Uani 1 1 d .
N10 N 0.11181(8) 0.21112(17) 0.54659(12) 0.0547(8) Uani 1 1 d .
N11 N 0.11131(7) 0.07039(18) 0.62553(12) 0.0531(8) Uani 1 1 d .
N12 N 0.14797(8) 0.1502(2) 0.61223(13) 0.0595(9) Uani 1 1 d .
N13 N 0.15461(9) 0.23773(19) 0.49015(14) 0.0661(9) Uani 1 1 d .
N14 N 0.18749(9) 0.2257(2) 0.42394(14) 0.0671(10) Uani 1 1 d .
N15 N 0.18980(8) 0.1703(2) 0.55154(12) 0.0635(9) Uani 1 1 d .
N16 N 0.22294(7) 0.15632(19) 0.48480(13) 0.0615(9) Uani 1 1 d .
N17 N 0.21143(7) 0.17856(19) 0.34647(13) 0.0572(8) Uani 1 1 d .
N18 N 0.20560(8) 0.0907(2) 0.28838(13) 0.0657(10) Uani 1 1 d .
N19 N 0.24478(8) 0.1047(2) 0.40669(13) 0.0654(10) Uani 1 1 d .
N20 N 0.24171(8) 0.0180(2) 0.34587(14) 0.0673(10) Uani 1 1 d .
N21 N 0.17740(8) -0.01631(19) 0.26460(12) 0.0574(9) Uani 1 1 d .
N22 N 0.13858(7) -0.09199(19) 0.27418(12) 0.0551(8) Uani 1 1 d .
N23 N 0.21566(8) -0.0904(2) 0.31619(14) 0.0659(9) Uani 1 1 d .
N24 N 0.17574(7) -0.15965(19) 0.33504(13) 0.0570(8) Uani 1 1 d .
N25 N 0.02486(7) 0.13317(15) 0.30178(11) 0.0445(7) Uani 1 1 d .
N26 N 0.06968(7) 0.19510(17) 0.30962(12) 0.0509(8) Uani 1 1 d .
N27 N 0.03253(7) 0.12302(16) 0.20411(11) 0.0479(7) Uani 1 1 d .
N28 N 0.07940(7) 0.17429(16) 0.21358(11) 0.0500(8) Uani 1 1 d .
N29 N 0.10232(8) 0.29874(19) 0.31813(13) 0.0623(9) Uani 1 1 d .
N30 N 0.10754(11) 0.4131(2) 0.31428(19) 0.0912(13) Uani 1 1 d .
N31 N 0.10694(7) 0.28647(17) 0.21969(12) 0.0530(8) Uani 1 1 d .
N32 N 0.10660(8) 0.40278(19) 0.21440(16) 0.0678(10) Uani 1 1 d .
N33 N 0.07492(11) 0.5167(3) 0.3046(2) 0.0935(14) Uani 1 1 d .
N34 N 0.02806(16) 0.5660(4) 0.3014(4) 0.154(3) Uani 1 1 d .
N35 N 0.07245(12) 0.5011(3) 0.2060(2) 0.1042(16) Uani 1 1 d .
N36 N 0.02795(13) 0.5619(3) 0.2024(3) 0.120(2) Uani 1 1 d .
O1 O 0.06299(6) -0.03609(15) 0.33507(10) 0.0546(7) Uani 1 1 d .
O2 O 0.02710(6) 0.04476(14) 0.44130(9) 0.0547(7) Uani 1 1 d .
O3 O 0.07624(6) 0.18430(16) 0.47391(10) 0.0637(7) Uani 1 1 d .
O4 O 0.15529(8) 0.32390(17) 0.42326(13) 0.0813(9) Uani 1 1 d .
O5 O 0.16476(7) 0.17033(16) 0.29349(11) 0.0664(8) Uani 1 1 d .
O6 O 0.12535(7) 0.02278(15) 0.25736(10) 0.0615(7) Uani 1 1 d .
O7 O 0.15455(7) -0.21004(17) 0.47770(12) 0.0782(9) Uani 1 1 d .
O8 O 0.12904(7) -0.10966(18) 0.58559(11) 0.0729(8) Uani 1 1 d .
O9 O 0.16411(7) 0.03848(17) 0.63595(11) 0.0691(8) Uani 1 1 d .
O10 O 0.24334(7) 0.15415(17) 0.57406(11) 0.0737(9) Uani 1 1 d .
O11 O 0.25262(7) -0.0088(2) 0.43788(13) 0.0813(9) Uani 1 1 d .
O12 O 0.21966(7) -0.15418(18) 0.39592(13) 0.0795(9) Uani 1 1 d .
O13 O 0.03046(6) 0.21733(15) 0.36899(11) 0.0612(7) Uani 1 1 d .
O14 O 0.08048(10) 0.3672(2) 0.38400(15) 0.1012(12) Uani 1 1 d .
O15 O 0.0633(2) 0.5820(5) 0.3742(5) 0.148(4) Uani 0.50 1 d P
O15' O 0.0408(2) 0.5129(5) 0.3770(4) 0.124(3) Uani 0.50 1 d P
O16 O 0.05066(6) 0.18427(14) 0.13046(10) 0.0572(7) Uani 1 1 d .
O17 O 0.08732(7) 0.33812(17) 0.13936(13) 0.0771(9) Uani 1 1 d .
O18 O 0.05705(19) 0.5635(4) 0.1309(4) 0.116(3) Uani 0.50 1 d P
O18' O 0.0426(2) 0.4887(6) 0.1326(5) 0.121(3) Uani 0.50 1 d P

loop_
_atom_site_aniso_label
_atom_site_aniso_U_11
_atom_site_aniso_U_22
_atom_site_aniso_U_33
_atom_site_aniso_U_23
_atom_site_aniso_U_13
_atom_site_aniso_U_12
Zn1 0.0683(4) 0.0577(4) 0.0492(4) 0.000 0.0012(3) 0.000
Zn2 0.0529(3) 0.0934(4) 0.0727(4) 0.0063(3) 0.0062(2) -0.0013(3)
Cl1 0.0648(7) 0.0925(10) 0.1138(10) 0.0408(8) 0.0154(7) 0.0005(6)
Cl2 0.0802(8) 0.1092(11) 0.0767(8) 0.0138(7) -0.0041(6) -0.0052(7)
Cl3 0.0571(7) 0.230(2) 0.1139(12) 0.0566(13) 0.0075(7) -0.0150(10)
Cl4 0.0968(10) 0.1387(14) 0.1392(14) -0.0609(12) -0.0139(10) 0.0371(10)
Cl5 0.0712(6) 0.0894(8) 0.0463(5) 0.0045(5) 0.0158(5) 0.0001(6)
Cl6 0.1194(11) 0.0592(8) 0.1247(12) 0.0134(7) -0.0577(9) -0.0026(7)
C1 0.045(2) 0.062(3) 0.0354(19) 0.0022(18) -0.0040(15) 0.0103(19)
C2 0.061(2) 0.062(3) 0.038(2) -0.0017(18) -0.0017(17) 0.0112(19)
C3 0.060(2) 0.063(3) 0.043(2) 0.0040(19) 0.0010(17) 0.005(2)
C4 0.069(3) 0.059(3) 0.052(2) 0.007(2) -0.007(2) 0.019(2)
C5 0.0455(19) 0.064(3) 0.0333(18) 0.0034(17) 0.0027(15) 0.0021(17)
C6 0.089(3) 0.075(3) 0.041(2) 0.017(2) -0.001(2) 0.025(2)
C7 0.0376(18) 0.064(3) 0.037(2) 0.0071(18) 0.0048(15) -0.0022(17)
C8 0.053(2) 0.060(2) 0.0318(18) 0.0131(17) 0.0065(15) 0.0029(18)
C9 0.046(2) 0.067(3) 0.0327(18) 0.0066(17) 0.0053(15) 0.0020(18)
C10 0.055(2) 0.075(3) 0.036(2) 0.0110(19) 0.0064(18) 0.012(2)
C11 0.048(2) 0.075(3) 0.0361(19) 0.0030(19) 0.0032(16) 0.0099(19)
C12 0.062(2) 0.074(3) 0.0301(19) 0.0086(18) -0.0010(16) 0.006(2)
C13 0.057(2) 0.056(3) 0.045(2) 0.0030(19) 0.0034(18) 0.0075(19)
C14 0.065(2) 0.066(3) 0.0309(19) -0.0014(17) 0.0027(17) 0.009(2)
C15 0.069(3) 0.064(3) 0.036(2) -0.0048(18) -0.0022(18) 0.004(2)
C16 0.053(2) 0.078(3) 0.0316(19) -0.0033(19) -0.0038(16) 0.005(2)
C17 0.067(3) 0.062(3) 0.066(3) -0.002(2) -0.006(2) 0.004(2)
C18 0.069(3) 0.088(3) 0.041(2) -0.001(2) -0.0065(19) -0.016(2)
C19 0.077(3) 0.058(3) 0.051(2) 0.006(2) -0.006(2) -0.014(2)
C20 0.055(2) 0.055(2) 0.044(2) 0.0064(18) -0.0066(17) -0.0018(18)
C21 0.059(2) 0.067(3) 0.0357(19) 0.0063(18) -0.0061(17) -0.0188(19)
C22 0.068(3) 0.069(3) 0.043(2) 0.0029(19) -0.011(2) -0.018(2)
C23 0.071(3) 0.075(3) 0.055(2) 0.012(2) -0.004(2) -0.027(2)
C24 0.050(2) 0.105(4) 0.060(3) 0.000(2) -0.009(2) -0.016(2)
C25 0.053(2) 0.078(3) 0.041(2) 0.009(2) 0.0032(18) -0.012(2)
C26 0.048(2) 0.090(3) 0.056(3) 0.015(2) 0.0031(19) -0.016(2)
C27 0.045(2) 0.117(4) 0.044(2) 0.002(3) 0.0084(18) 0.001(2)
C28 0.038(2) 0.104(4) 0.058(3) 0.002(3) 0.0076(19) -0.005(2)
C29 0.060(2) 0.091(3) 0.046(2) -0.004(2) -0.0034(19) 0.008(2)
C30 0.043(2) 0.117(4) 0.064(3) -0.004(3) 0.0070(19) 0.016(2)
C31 0.056(2) 0.076(3) 0.0276(18) -0.0074(19) -0.0003(16) 0.010(2)
C32 0.052(2) 0.086(3) 0.043(2) -0.012(2) 0.0092(18) 0.012(2)
C33 0.050(2) 0.084(3) 0.043(2) -0.013(2) 0.0020(17) 0.023(2)
C34 0.056(2) 0.084(3) 0.053(3) -0.007(2) 0.000(2) 0.021(2)
C35 0.055(2) 0.086(3) 0.033(2) -0.0024(19) -0.0064(17) 0.013(2)
C36 0.058(2) 0.080(3) 0.056(2) -0.007(2) -0.006(2) 0.027(2)
C37 0.058(2) 0.042(2) 0.0335(19) 0.0029(17) -0.0048(17) 0.0003(17)
C38 0.066(2) 0.033(2) 0.040(2) -0.0007(15) 0.0010(17) 0.0068(17)
C39 0.060(2) 0.043(2) 0.042(2) 0.0015(17) -0.0009(17) 0.0083(17)
C40 0.061(2) 0.042(2) 0.038(2) -0.0101(17) -0.0031(17) 0.0062(18)
C41 0.073(3) 0.080(3) 0.035(2) -0.006(2) -0.0044(18) -0.016(2)
C42 0.062(2) 0.061(3) 0.037(2) -0.0063(18) 0.0010(17) 0.001(2)
C43 0.086(3) 0.072(4) 0.064(3) -0.027(3) 0.012(3) -0.017(3)
C44 0.058(2) 0.060(3) 0.048(2) -0.0108(19) 0.0010(18) -0.0115(19)
C45 0.064(3) 0.063(3) 0.081(3) -0.011(2) 0.004(2) -0.006(2)
C46 0.052(2) 0.063(3) 0.065(3) 0.000(2) 0.006(2) -0.009(2)
C47 0.095(4) 0.070(4) 0.123(5) -0.036(3) 0.013(3) -0.022(3)
C48 0.071(3) 0.067(3) 0.119(4) 0.013(3) 0.039(3) 0.004(2)
C49 0.111(6) 0.107(5) 0.160(7) -0.070(5) 0.048(6) -0.001(5)
C50 0.061(5) 0.065(6) 0.083(6) 0.001(5) 0.020(5) 0.006(4)
C50' 0.078(7) 0.050(6) 0.189(14) 0.004(8) 0.043(8) -0.004(5)
C51 0.106(8) 0.042(5) 0.125(9) -0.016(6) 0.061(7) -0.001(5)
C51' 0.104(9) 0.032(6) 0.27(2) -0.011(9) 0.085(12) -0.009(6)
C52 0.102(5) 0.086(5) 0.142(6) 0.033(5) 0.055(5) 0.016(4)
C53 0.066(2) 0.054(2) 0.041(2) -0.0200(18) 0.0015(18) -0.0037(19)
C54 0.098(5) 0.079(5) 0.361(13) 0.107(6) 0.095(6) 0.019(4)
N1 0.0548(18) 0.068(2) 0.0336(16) 0.0027(15) 0.0050(13) 0.0210(16)
N2 0.0504(17) 0.058(2) 0.0334(16) 0.0023(14) 0.0020(13) 0.0139(15)
N3 0.0531(19) 0.078(2) 0.0433(18) 0.0032(16) -0.0032(14) 0.0211(17)
N4 0.073(2) 0.070(2) 0.0363(17) 0.0035(15) -0.0006(15) 0.0293(18)
N5 0.0490(17) 0.060(2) 0.0331(16) 0.0055(14) -0.0009(12) 0.0045(14)
N6 0.0534(18) 0.059(2) 0.0321(16) 0.0071(14) 0.0007(13) 0.0029(15)
N7 0.0597(19) 0.061(2) 0.0341(16) 0.0044(15) 0.0020(14) 0.0136(16)
N8 0.0505(17) 0.061(2) 0.0373(16) 0.0053(15) -0.0038(13) 0.0052(15)
N9 0.0528(18) 0.062(2) 0.0339(16) 0.0032(14) -0.0016(13) 0.0015(15)
N10 0.0608(19) 0.054(2) 0.0487(18) 0.0048(15) -0.0030(15) -0.0045(16)
N11 0.0517(18) 0.067(2) 0.0400(17) 0.0042(15) 0.0012(14) 0.0068(16)
N12 0.055(2) 0.076(3) 0.0459(19) 0.0050(17) -0.0039(15) -0.0036(18)
N13 0.082(2) 0.061(2) 0.057(2) 0.0132(18) 0.0126(18) 0.0087(19)
N14 0.081(2) 0.070(3) 0.051(2) 0.0147(18) 0.0099(18) 0.000(2)
N15 0.053(2) 0.095(3) 0.0409(18) -0.0018(17) -0.0082(15) -0.0054(18)
N16 0.0472(18) 0.090(3) 0.0468(19) 0.0004(17) -0.0045(15) -0.0061(17)
N17 0.056(2) 0.069(2) 0.0464(18) 0.0038(17) 0.0006(15) -0.0126(17)
N18 0.057(2) 0.093(3) 0.0462(19) -0.0068(19) -0.0031(16) 0.0021(19)
N19 0.053(2) 0.098(3) 0.044(2) -0.0007(19) -0.0027(15) -0.0102(19)
N20 0.0495(19) 0.102(3) 0.051(2) -0.002(2) 0.0043(15) 0.0051(19)
N21 0.0546(19) 0.080(3) 0.0385(17) -0.0048(17) 0.0063(14) 0.0032(18)
N22 0.0490(18) 0.072(3) 0.0446(18) -0.0019(17) 0.0076(14) 0.0145(17)
N23 0.0518(19) 0.088(3) 0.057(2) -0.005(2) -0.0001(16) 0.0075(18)
N24 0.0522(19) 0.073(2) 0.0461(18) -0.0009(17) 0.0031(15) 0.0122(17)
N25 0.0519(17) 0.0456(18) 0.0357(15) 0.0052(13) -0.0007(13) -0.0011(14)
N26 0.0564(19) 0.056(2) 0.0397(17) -0.0120(15) -0.0034(14) -0.0030(15)
N27 0.0554(18) 0.0509(19) 0.0367(16) -0.0040(14) -0.0036(14) -0.0045(15)
N28 0.0606(19) 0.0526(19) 0.0364(16) -0.0001(14) -0.0016(14) -0.0034(15)
N29 0.078(2) 0.058(2) 0.051(2) -0.0113(17) 0.0044(17) -0.0103(18)
N30 0.112(3) 0.068(3) 0.095(3) -0.040(2) 0.016(3) -0.019(2)
N31 0.066(2) 0.048(2) 0.0450(18) 0.0024(15) 0.0026(15) -0.0038(15)
N32 0.066(2) 0.053(2) 0.084(3) 0.006(2) 0.0064(19) -0.0016(17)
N33 0.078(3) 0.087(3) 0.118(4) -0.036(3) 0.023(3) -0.011(3)
N34 0.097(4) 0.149(6) 0.221(8) -0.106(6) 0.056(5) 0.002(4)
N35 0.107(4) 0.093(4) 0.117(4) 0.021(3) 0.046(3) 0.045(3)
N36 0.092(3) 0.069(3) 0.204(6) 0.032(4) 0.055(4) 0.029(3)
O1 0.0558(15) 0.0702(19) 0.0375(13) 0.0061(13) 0.0018(11) 0.0188(13)
O2 0.0575(15) 0.0708(18) 0.0350(13) 0.0125(13) -0.0026(11) 0.0096(13)
O3 0.0710(18) 0.079(2) 0.0397(15) 0.0131(14) -0.0096(13) -0.0031(15)
O4 0.111(3) 0.060(2) 0.072(2) 0.0179(17) -0.0041(18) -0.0083(18)
O5 0.0643(18) 0.071(2) 0.0616(18) 0.0027(14) -0.0113(14) -0.0018(15)
O6 0.0650(17) 0.073(2) 0.0453(15) -0.0024(13) -0.0044(13) 0.0178(15)
O7 0.079(2) 0.094(2) 0.0596(18) 0.0030(16) -0.0135(16) 0.0332(17)
O8 0.0649(18) 0.094(2) 0.0582(17) 0.0037(16) -0.0074(14) 0.0257(16)
O9 0.0623(18) 0.091(2) 0.0531(17) 0.0132(15) -0.0007(13) 0.0058(16)
O10 0.0580(17) 0.111(3) 0.0502(16) 0.0032(16) -0.0169(14) -0.0145(16)
O11 0.074(2) 0.108(3) 0.0613(19) 0.0118(19) -0.0070(15) 0.0090(18)
O12 0.0642(18) 0.103(3) 0.068(2) 0.0092(17) -0.0166(15) 0.0165(17)
O13 0.0701(17) 0.0704(19) 0.0434(15) -0.0122(14) 0.0048(13) 0.0032(14)
O14 0.133(3) 0.097(3) 0.076(2) -0.039(2) 0.024(2) -0.020(2)
O15 0.134(7) 0.112(7) 0.205(10) -0.098(7) 0.074(7) -0.051(6)
O15' 0.102(6) 0.146(8) 0.129(7) -0.060(6) 0.036(6) -0.012(6)
O16 0.0720(17) 0.0662(18) 0.0329(14) -0.0048(12) 0.0000(12) -0.0014(14)
O17 0.082(2) 0.077(2) 0.071(2) 0.0132(17) -0.0114(17) -0.0027(16)
O18 0.108(6) 0.088(6) 0.156(8) 0.055(5) 0.036(5) 0.025(4)
O18' 0.100(6) 0.130(8) 0.137(8) 0.058(7) 0.036(6) 0.040(6)

loop_
_atom_type_symbol
_atom_type_description
_atom_type_scat_dispersion_real
_atom_type_scat_dispersion_imag
_atom_type_scat_source
C C 0.0033 0.0016 'International Tables Vol C Tables 4.2.6.8 and 6.1.1.4'
H H 0.0000 0.0000 'International Tables Vol C Tables 4.2.6.8 and 6.1.1.4'
N N 0.0061 0.0033 'International Tables Vol C Tables 4.2.6.8 and 6.1.1.4'
O O 0.0106 0.0060 'International Tables Vol C Tables 4.2.6.8 and 6.1.1.4'
Zn Zn 0.2839 1.4301 'International Tables Vol C Tables 4.2.6.8 and 6.1.1.4'
Cl Cl 0.1484 0.1585 'International Tables Vol C Tables 4.2.6.8 and 6.1.1.4'

loop_
_citation_id
_citation_doi
_citation_year
1 10.1002/ejic.201402932 2015

loop_
_geom_angle_atom_site_label_1
_geom_angle_atom_site_label_2
_geom_angle_atom_site_label_3
_geom_angle
_geom_angle_site_symmetry_1
_geom_angle_site_symmetry_3
Cl5 Zn1 Cl5 109.53(7) . 2
Cl5 Zn1 Cl6 111.67(5) . 2
Cl5 Zn1 Cl6 111.73(5) 2 2
Cl5 Zn1 Cl6 111.73(5) . .
Cl5 Zn1 Cl6 111.67(5) 2 .
Cl6 Zn1 Cl6 100.27(7) 2 .
Cl4 Zn2 Cl3 115.02(8) . .
Cl4 Zn2 Cl2 107.51(7) . .
Cl3 Zn2 Cl2 108.70(6) . .
Cl4 Zn2 Cl1 109.33(6) . .
Cl3 Zn2 Cl1 107.38(6) . .
Cl2 Zn2 Cl1 108.77(6) . .
O1 C1 N1 126.0(3) . .
O1 C1 N2 125.5(3) . .
N1 C1 N2 108.5(3) . .
N3 C2 N1 115.2(3) . .
N3 C2 C3 103.1(3) . .
N1 C2 C3 102.8(3) . .
N3 C2 H2 111.7 . .
N1 C2 H2 111.7 . .
C3 C2 H2 111.7 . .
N2 C3 N4 114.7(3) . .
N2 C3 C2 104.1(3) . .
N4 C3 C2 103.2(3) . .
N2 C3 H3 111.4 . .
N4 C3 H3 111.4 . .
C2 C3 H3 111.4 . .
O7 C4 N4 124.5(4) . .
O7 C4 N3 125.9(4) . .
N4 C4 N3 109.5(3) . .
N5 C5 N2 114.2(3) . .
N5 C5 H5A 108.7 . .
N2 C5 H5A 108.7 . .
N5 C5 H5B 108.7 . .
N2 C5 H5B 108.7 . .
H5A C5 H5B 107.6 . .
N4 C6 N7 112.7(3) . .
N4 C6 H6A 109.0 . .
N7 C6 H6A 109.0 . .
N4 C6 H6B 109.0 . .
N7 C6 H6B 109.0 . .
H6A C6 H6B 107.8 . .
O2 C7 N5 127.4(3) . .
O2 C7 N6 124.4(4) . .
N5 C7 N6 108.2(3) . .
N5 C8 N7 114.7(3) . .
N5 C8 C9 103.2(3) . .
N7 C8 C9 103.2(3) . .
N5 C8 H8 111.7 . .
N7 C8 H8 111.7 . .
C9 C8 H8 111.7 . .
N6 C9 N8 114.9(3) . .
N6 C9 C8 103.4(3) . .
N8 C9 C8 103.3(3) . .
N6 C9 H9 111.5 . .
N8 C9 H9 111.5 . .
C8 C9 H9 111.5 . .
O8 C10 N7 126.3(4) . .
O8 C10 N8 124.6(4) . .
N7 C10 N8 109.1(3) . .
N6 C11 N9 114.4(3) . .
N6 C11 H11A 108.7 . .
N9 C11 H11A 108.7 . .
N6 C11 H11B 108.7 . .
N9 C11 H11B 108.7 . .
H11A C11 H11B 107.6 . .
N11 C12 N8 113.6(3) . .
N11 C12 H12A 108.8 . .
N8 C12 H12A 108.8 . .
N11 C12 H12B 108.8 . .
N8 C12 H12B 108.8 . .
H12A C12 H12B 107.7 . .
O3 C13 N9 126.3(4) . .
O3 C13 N10 125.6(4) . .
N9 C13 N10 108.0(3) . .
N11 C14 N9 114.8(3) . .
N11 C14 C15 103.9(3) . .
N9 C14 C15 103.2(3) . .
N11 C14 H14 111.5 . .
N9 C14 H14 111.5 . .
C15 C14 H14 111.5 . .
N12 C15 N10 116.0(3) . .
N12 C15 C14 102.5(3) . .
N10 C15 C14 102.8(3) . .
N12 C15 H15 111.6 . .
N10 C15 H15 111.6 . .
C14 C15 H15 111.6 . .
O9 C16 N12 125.4(4) . .
O9 C16 N11 126.0(4) . .
N12 C16 N11 108.5(4) . .
N13 C17 N10 110.8(3) . .
N13 C17 H17A 109.5 . .
N10 C17 H17A 109.5 . .
N13 C17 H17B 109.5 . .
N10 C17 H17B 109.5 . .
H17A C17 H17B 108.1 . .
N15 C18 N12 111.5(3) . .
N15 C18 H18A 109.3 . .
N12 C18 H18A 109.3 . .
N15 C18 H18B 109.3 . .
N12 C18 H18B 109.3 . .
H18A C18 H18B 108.0 . .
O4 C19 N14 127.6(4) . .
O4 C19 N13 123.8(5) . .
N14 C19 N13 108.6(4) . .
N13 C20 N15 114.3(3) . .
N13 C20 C21 103.4(3) . .
N15 C20 C21 103.8(3) . .
N13 C20 H20 111.6 . .
N15 C20 H20 111.6 . .
C21 C20 H20 111.6 . .
N14 C21 N16 115.2(3) . .
N14 C21 C20 103.4(3) . .
N16 C21 C20 103.5(3) . .
N14 C21 H21 111.4 . .
N16 C21 H21 111.4 . .
C20 C21 H21 111.4 . .
O10 C22 N15 126.6(4) . .
O10 C22 N16 124.6(4) . .
N15 C22 N16 108.9(3) . .
N17 C23 N14 110.6(3) . .
N17 C23 H23A 109.5 . .
N14 C23 H23A 109.5 . .
N17 C23 H23B 109.5 . .
N14 C23 H23B 109.5 . .
H23A C23 H23B 108.1 . .
N19 C24 N16 110.8(3) . .
N19 C24 H24A 109.5 . .
N16 C24 H24A 109.5 . .
N19 C24 H24B 109.5 . .
N16 C24 H24B 109.5 . .
H24A C24 H24B 108.1 . .
O5 C25 N18 127.7(4) . .
O5 C25 N17 124.1(4) . .
N18 C25 N17 108.2(4) . .
N19 C26 N17 113.9(3) . .
N19 C26 C27 102.4(4) . .
N17 C26 C27 103.0(3) . .
N19 C26 H26 112.2 . .
N17 C26 H26 112.2 . .
C27 C26 H26 112.2 . .
N20 C27 N18 115.2(4) . .
N20 C27 C26 103.9(3) . .
N18 C27 C26 102.3(3) . .
N20 C27 H27 111.6 . .
N18 C27 H27 111.6 . .
C26 C27 H27 111.6 . .
O11 C28 N19 126.9(4) . .
O11 C28 N20 126.0(5) . .
N19 C28 N20 107.1(4) . .
N21 C29 N18 113.1(3) . .
N21 C29 H29A 109.0 . .
N18 C29 H29A 109.0 . .
N21 C29 H29B 109.0 . .
N18 C29 H29B 109.0 . .
H29A C29 H29B 107.8 . .
N20 C30 N23 114.8(3) . .
N20 C30 H30A 108.6 . .
N23 C30 H30A 108.6 . .
N20 C30 H30B 108.6 . .
N23 C30 H30B 108.6 . .
H30A C30 H30B 107.5 . .
O6 C31 N22 126.3(4) . .
O6 C31 N21 126.2(4) . .
N22 C31 N21 107.5(4) . .
N21 C32 N23 116.1(3) . .
N21 C32 C33 104.3(3) . .
N23 C32 C33 101.9(3) . .
N21 C32 H32 111.3 . .
N23 C32 H32 111.3 . .
C33 C32 H32 111.3 . .
N24 C33 N22 115.5(3) . .
N24 C33 C32 104.3(3) . .
N22 C33 C32 102.2(3) . .
N24 C33 H33 111.4 . .
N22 C33 H33 111.4 . .
C32 C33 H33 111.4 . .
O12 C34 N23 126.6(4) . .
O12 C34 N24 124.6(5) . .
N23 C34 N24 108.8(4) . .
N22 C35 N1 114.7(3) . .
N22 C35 H35A 108.6 . .
N1 C35 H35A 108.6 . .
N22 C35 H35B 108.6 . .
N1 C35 H35B 108.6 . .
H35A C35 H35B 107.6 . .
N24 C36 N3 114.8(3) . .
N24 C36 H36A 108.6 . .
N3 C36 H36A 108.6 . .
N24 C36 H36B 108.6 . .
N3 C36 H36B 108.6 . .
H36A C36 H36B 107.5 . .
O13 C37 N26 126.8(3) . .
O13 C37 N25 125.2(3) . .
N26 C37 N25 108.0(3) . .
N25 C38 N27 113.6(3) . .
N25 C38 C39 103.8(3) . .
N27 C38 C39 103.3(3) . .
N25 C38 H38 111.8 . .
N27 C38 H38 111.8 . .
C39 C38 H38 111.8 . .
N26 C39 N28 114.1(3) . .
N26 C39 C38 104.2(3) . .
N28 C39 C38 103.5(3) . .
N26 C39 H39 111.5 . .
N28 C39 H39 111.5 . .
C38 C39 H39 111.5 . .
O16 C40 N28 126.4(4) . .
O16 C40 N27 126.0(3) . .
N28 C40 N27 107.6(3) . .
N29 C41 N26 113.6(3) . .
N29 C41 H41A 108.9 . .
N26 C41 H41A 108.9 . .
N29 C41 H41B 108.9 . .
N26 C41 H41B 108.9 . .
H41A C41 H41B 107.7 . .
N28 C42 N31 114.5(3) . .
N28 C42 H42A 108.6 . .
N31 C42 H42A 108.6 . .
N28 C42 H42B 108.6 . .
N31 C42 H42B 108.6 . .
H42A C42 H42B 107.6 . .
O14 C43 N29 127.4(5) . .
O14 C43 N30 123.7(5) . .
N29 C43 N30 108.8(4) . .
N31 C44 N29 114.5(3) . .
N31 C44 C45 104.2(3) . .
N29 C44 C45 102.8(3) . .
N31 C44 H44 111.6 . .
N29 C44 H44 111.6 . .
C45 C44 H44 111.6 . .
N32 C45 N30 115.6(4) . .
N32 C45 C44 102.3(3) . .
N30 C45 C44 102.3(4) . .
N32 C45 H45 111.9 . .
N30 C45 H45 111.9 . .
C44 C45 H45 111.9 . .
O17 C46 N31 126.0(4) . .
O17 C46 N32 125.2(4) . .
N31 C46 N32 108.8(4) . .
N33 C47 N30 113.0(4) . .
N33 C47 H47A 109.0 . .
N30 C47 H47A 109.0 . .
N33 C47 H47B 109.0 . .
N30 C47 H47B 109.0 . .
H47A C47 H47B 107.8 . .
N32 C48 N35 112.5(4) . .
N32 C48 H48A 109.1 . .
N35 C48 H48A 109.1 . .
N32 C48 H48B 109.1 . .
N35 C48 H48B 109.1 . .
H48A C48 H48B 107.8 . .
N34 C49 N33 115.7(8) . .
N34 C49 O15 120.4(8) . .
N33 C49 O15 112.3(8) . .
N34 C49 O15' 106.8(8) . .
N33 C49 O15' 121.8(9) . .
O15 C49 O15' 73.6(7) . .
C51 C50 N33 101.2(7) . .
C51 C50 N35 106.3(7) . .
N33 C50 N35 103.6(6) . .
C51 C50 C50' 92.2(7) . .
N33 C50 C50' 50.3(6) . .
N35 C50 C50' 58.7(6) . .
N33 C50' C51' 106.8(10) . .
N33 C50' N35 105.1(7) . .
C51' C50' N35 98.1(11) . .
N33 C50' C50 56.7(5) . .
C51' C50' C50 89.8(7) . .
N35 C50' C50 54.0(5) . .
N34 C51 C50 104.9(9) . .
N34 C51 N36 101.2(7) . .
C50 C51 N36 99.0(6) . .
N34 C51 C51' 58.8(7) . .
C50 C51 C51' 89.1(7) . .
N36 C51 C51' 47.9(7) . .
N36 C51' C50' 106.4(10) . .
N36 C51' N34 103.8(8) . .
C50' C51' N34 97.0(12) . .
N36 C51' C51 59.3(6) . .
C50' C51' C51 88.0(8) . .
N34 C51' C51 50.3(5) . .
O18' C52 N35 111.9(7) . .
O18' C52 O18 73.5(8) . .
N35 C52 O18 118.3(7) . .
O18' C52 N36 123.8(9) . .
N35 C52 N36 112.8(8) . .
O18 C52 N36 111.3(7) . .
N25 C53 N27 114.7(3) 2 .
N25 C53 H53A 108.6 2 .
N27 C53 H53A 108.6 . .
N25 C53 H53B 108.6 2 .
N27 C53 H53B 108.6 . .
H53A C53 H53B 107.6 . .
N36 C54 N34 109.0(5) . 2
N36 C54 H54A 109.9 . .
N34 C54 H54A 109.9 2 .
N36 C54 H54B 109.9 . .
N34 C54 H54B 109.9 2 .
H54A C54 H54B 108.3 . .
C1 N1 C2 112.6(3) . .
C1 N1 C35 121.8(3) . .
C2 N1 C35 123.4(3) . .
C1 N2 C3 111.9(3) . .
C1 N2 C5 120.6(3) . .
C3 N2 C5 123.9(3) . .
C4 N3 C2 112.1(3) . .
C4 N3 C36 124.5(3) . .
C2 N3 C36 122.7(3) . .
C4 N4 C6 125.0(3) . .
C4 N4 C3 112.0(3) . .
C6 N4 C3 123.0(3) . .
C7 N5 C5 122.9(3) . .
C7 N5 C8 112.5(3) . .
C5 N5 C8 124.5(3) . .
C7 N6 C11 124.0(3) . .
C7 N6 C9 112.4(3) . .
C11 N6 C9 123.2(3) . .
C10 N7 C8 111.8(3) . .
C10 N7 C6 121.0(3) . .
C8 N7 C6 122.2(3) . .
C10 N8 C9 111.8(3) . .
C10 N8 C12 122.4(3) . .
C9 N8 C12 123.4(3) . .
C13 N9 C14 112.7(3) . .
C13 N9 C11 122.0(3) . .
C14 N9 C11 123.6(3) . .
C13 N10 C15 113.2(3) . .
C13 N10 C17 122.1(3) . .
C15 N10 C17 124.6(3) . .
C16 N11 C12 123.5(3) . .
C16 N11 C14 111.8(3) . .
C12 N11 C14 124.7(3) . .
C16 N12 C15 113.3(3) . .
C16 N12 C18 122.8(4) . .
C15 N12 C18 123.9(4) . .
C19 N13 C20 111.8(4) . .
C19 N13 C17 123.1(4) . .
C20 N13 C17 124.5(3) . .
C19 N14 C21 112.8(3) . .
C19 N14 C23 122.8(4) . .
C21 N14 C23 124.3(4) . .
C22 N15 C18 122.9(3) . .
C22 N15 C20 111.8(3) . .
C18 N15 C20 125.3(3) . .
C22 N16 C24 123.7(3) . .
C22 N16 C21 112.0(3) . .
C24 N16 C21 123.9(3) . .
C25 N17 C23 122.8(4) . .
C25 N17 C26 112.8(4) . .
C23 N17 C26 124.4(3) . .
C25 N18 C27 113.7(4) . .
C25 N18 C29 122.4(3) . .
C27 N18 C29 123.8(4) . .
C28 N19 C26 113.6(4) . .
C28 N19 C24 121.5(4) . .
C26 N19 C24 123.7(4) . .
C28 N20 C30 122.7(4) . .
C28 N20 C27 112.6(4) . .
C30 N20 C27 124.0(4) . .
C31 N21 C32 112.6(4) . .
C31 N21 C29 120.3(4) . .
C32 N21 C29 124.1(3) . .
C31 N22 C35 121.8(3) . .
C31 N22 C33 112.8(3) . .
C35 N22 C33 125.3(4) . .
C34 N23 C32 113.3(3) . .
C34 N23 C30 123.4(4) . .
C32 N23 C30 123.1(4) . .
C34 N24 C36 121.5(3) . .
C34 N24 C33 111.0(4) . .
C36 N24 C33 124.4(3) . .
C37 N25 C53 121.4(3) . 2
C37 N25 C38 111.8(3) . .
C53 N25 C38 124.7(3) 2 .
C37 N26 C41 121.4(3) . .
C37 N26 C39 111.9(3) . .
C41 N26 C39 122.4(3) . .
C40 N27 C53 123.0(3) . .
C40 N27 C38 112.6(3) . .
C53 N27 C38 124.4(3) . .
C40 N28 C42 123.1(3) . .
C40 N28 C39 112.6(3) . .
C42 N28 C39 124.2(3) . .
C43 N29 C41 123.4(4) . .
C43 N29 C44 112.7(4) . .
C41 N29 C44 123.2(3) . .
C43 N30 C45 113.0(4) . .
C43 N30 C47 125.0(4) . .
C45 N30 C47 121.9(5) . .
C46 N31 C44 111.9(3) . .
C46 N31 C42 122.6(3) . .
C44 N31 C42 124.3(3) . .
C46 N32 C48 123.0(4) . .
C46 N32 C45 112.4(4) . .
C48 N32 C45 124.2(4) . .
C49 N33 C50' 105.9(8) . .
C49 N33 C47 127.1(7) . .
C50' N33 C47 116.3(6) . .
C49 N33 C50 102.6(6) . .
C50' N33 C50 73.0(7) . .
C47 N33 C50 118.8(5) . .
C49 N34 C54 125.6(8) . 2
C49 N34 C51 103.3(7) . .
C54 N34 C51 119.0(7) 2 .
C49 N34 C51' 101.9(8) . .
C54 N34 C51' 122.5(9) 2 .
C51 N34 C51' 71.0(7) . .
C52 N35 C48 128.9(6) . .
C52 N35 C50 105.2(5) . .
C48 N35 C50 120.4(5) . .
C52 N35 C50' 103.9(7) . .
C48 N35 C50' 113.6(6) . .
C50 N35 C50' 67.3(6) . .
C52 N36 C51' 107.0(8) . .
C52 N36 C54 124.5(8) . .
C51' N36 C54 116.9(8) . .
C52 N36 C51 103.2(5) . .
C51' N36 C51 72.8(8) . .
C54 N36 C51 120.4(6) . .
C49 O15 O15' 54.8(5) . .
C49 O15' O15 51.6(6) . .
C52 O18 O18' 52.2(5) . .
C52 O18' O18 54.3(7) . .

loop_
_geom_bond_atom_site_label_1
_geom_bond_atom_site_label_2
_geom_bond_distance
_geom_bond_site_symmetry_2
Zn1 Cl5 2.2490(11) .
Zn1 Cl5 2.2491(11) 2
Zn1 Cl6 2.2760(13) 2
Zn1 Cl6 2.2760(13) .
Zn2 Cl4 2.2559(18) .
Zn2 Cl3 2.2666(15) .
Zn2 Cl2 2.2670(14) .
Zn2 Cl1 2.2763(13) .
C1 O1 1.215(4) .
C1 N1 1.361(5) .
C1 N2 1.375(5) .
C2 N3 1.441(5) .
C2 N1 1.444(5) .
C2 C3 1.551(5) .
C2 H2 0.9900 .
C3 N2 1.432(5) .
C3 N4 1.447(5) .
C3 H3 0.9900 .
C4 O7 1.240(4) .
C4 N4 1.348(5) .
C4 N3 1.357(5) .
C5 N5 1.437(4) .
C5 N2 1.438(4) .
C5 H5A 0.9800 .
C5 H5B 0.9800 .
C6 N4 1.439(5) .
C6 N7 1.464(5) .
C6 H6A 0.9800 .
C6 H6B 0.9800 .
C7 O2 1.229(4) .
C7 N5 1.352(5) .
C7 N6 1.381(4) .
C8 N5 1.453(4) .
C8 N7 1.457(4) .
C8 C9 1.547(5) .
C8 H8 0.9900 .
C9 N6 1.432(5) .
C9 N8 1.447(4) .
C9 H9 0.9900 .
C10 O8 1.233(4) .
C10 N7 1.347(5) .
C10 N8 1.370(5) .
C11 N6 1.404(5) .
C11 N9 1.457(5) .
C11 H11A 0.9800 .
C11 H11B 0.9800 .
C12 N11 1.432(5) .
C12 N8 1.459(5) .
C12 H12A 0.9800 .
C12 H12B 0.9800 .
C13 O3 1.226(4) .
C13 N9 1.355(5) .
C13 N10 1.368(5) .
C14 N11 1.436(5) .
C14 N9 1.454(4) .
C14 C15 1.551(6) .
C14 H14 0.9900 .
C15 N12 1.429(5) .
C15 N10 1.442(5) .
C15 H15 0.9900 .
C16 O9 1.226(5) .
C16 N12 1.357(5) .
C16 N11 1.360(5) .
C17 N13 1.449(5) .
C17 N10 1.452(5) .
C17 H17A 0.9800 .
C17 H17B 0.9800 .
C18 N15 1.438(5) .
C18 N12 1.464(5) .
C18 H18A 0.9800 .
C18 H18B 0.9800 .
C19 O4 1.242(5) .
C19 N14 1.331(6) .
C19 N13 1.380(5) .
C20 N13 1.424(5) .
C20 N15 1.446(4) .
C20 C21 1.540(5) .
C20 H20 0.9900 .
C21 N14 1.433(5) .
C21 N16 1.446(5) .
C21 H21 0.9900 .
C22 O10 1.220(4) .
C22 N15 1.366(5) .
C22 N16 1.367(5) .
C23 N17 1.424(6) .
C23 N14 1.459(5) .
C23 H23A 0.9800 .
C23 H23B 0.9800 .
C24 N19 1.443(5) .
C24 N16 1.444(5) .
C24 H24A 0.9800 .
C24 H24B 0.9800 .
C25 O5 1.224(5) .
C25 N18 1.341(5) .
C25 N17 1.370(5) .
C26 N19 1.442(5) .
C26 N17 1.445(5) .
C26 C27 1.561(6) .
C26 H26 0.9900 .
C27 N20 1.430(6) .
C27 N18 1.454(5) .
C27 H27 0.9900 .
C28 O11 1.212(5) .
C28 N19 1.367(6) .
C28 N20 1.389(6) .
C29 N21 1.431(6) .
C29 N18 1.459(5) .
C29 H29A 0.9800 .
C29 H29B 0.9800 .
C30 N20 1.417(6) .
C30 N23 1.464(6) .
C30 H30A 0.9800 .
C30 H30B 0.9800 .
C31 O6 1.211(5) .
C31 N22 1.350(5) .
C31 N21 1.382(5) .
C32 N21 1.409(5) .
C32 N23 1.460(5) .
C32 C33 1.541(6) .
C32 H32 0.9900 .
C33 N24 1.446(5) .
C33 N22 1.457(5) .
C33 H33 0.9900 .
C34 O12 1.225(5) .
C34 N23 1.337(6) .
C34 N24 1.377(5) .
C35 N22 1.436(5) .
C35 N1 1.452(5) .
C35 H35A 0.9800 .
C35 H35B 0.9800 .
C36 N24 1.419(6) .
C36 N3 1.447(5) .
C36 H36A 0.9800 .
C36 H36B 0.9800 .
C37 O13 1.201(4) .
C37 N26 1.371(5) .
C37 N25 1.381(5) .
C38 N25 1.448(4) .
C38 N27 1.455(4) .
C38 C39 1.522(5) .
C38 H38 0.9900 .
C39 N26 1.443(5) .
C39 N28 1.456(5) .
C39 H39 0.9900 .
C40 O16 1.220(4) .
C40 N28 1.361(5) .
C40 N27 1.369(5) .
C41 N29 1.435(5) .
C41 N26 1.442(5) .
C41 H41A 0.9800 .
C41 H41B 0.9800 .
C42 N28 1.427(5) .
C42 N31 1.463(5) .
C42 H42A 0.9800 .
C42 H42B 0.9800 .
C43 O14 1.227(5) .
C43 N29 1.340(6) .
C43 N30 1.354(6) .
C44 N31 1.436(5) .
C44 N29 1.453(5) .
C44 C45 1.556(6) .
C44 H44 0.9900 .
C45 N32 1.438(6) .
C45 N30 1.447(6) .
C45 H45 0.9900 .
C46 O17 1.227(5) .
C46 N31 1.353(5) .
C46 N32 1.375(5) .
C47 N33 1.414(7) .
C47 N30 1.474(6) .
C47 H47A 0.9800 .
C47 H47B 0.9800 .
C48 N32 1.408(6) .
C48 N35 1.433(6) .
C48 H48A 0.9800 .
C48 H48B 0.9800 .
C49 N34 1.280(10) .
C49 N33 1.299(8) .
C49 O15 1.329(11) .
C49 O15' 1.385(12) .
C50 C51 1.504(13) .
C50 N33 1.534(10) .
C50 N35 1.540(10) .
C50 C50' 1.756(14) .
C50' N33 1.414(14) .
C50' C51' 1.557(18) .
C50' N35 1.626(14) .
C51 N34 1.481(11) .
C51 N36 1.639(12) .
C51 C51' 1.821(14) .
C51' N36 1.413(18) .
C51' N34 1.647(17) .
C52 O18' 1.278(12) .
C52 N35 1.301(9) .
C52 O18 1.314(10) .
C52 N36 1.341(8) .
C53 N25 1.433(5) 2
C53 N27 1.444(5) .
C53 H53A 0.9800 .
C53 H53B 0.9800 .
C54 N36 1.427(8) .
C54 N34 1.468(8) 2
C54 H54A 0.9800 .
C54 H54B 0.9800 .
N25 C53 1.433(5) 2
N34 C54 1.468(8) 2
O15 O15' 1.626(12) .
O18 O18' 1.552(14) .

loop_
_platon_squeeze_void_nr
_platon_squeeze_void_average_x
_platon_squeeze_void_average_y
_platon_squeeze_void_average_z
_platon_squeeze_void_volume
_platon_squeeze_void_count_electrons
_platon_squeeze_void_content
1 0.240 -0.243 0.644 7333 2183 ' '
